data_4311685
loop_
_publ_author_name
'Navid Soheilnia'
'Katja M. Kleinke'
'Enkhtsetseg Dashjav'
'Heather L. Cuthbert'
'John E. Greedan'
'Holger Kleinke'

_publ_section_title
;
 Crystal Structure and Physical Properties of a New CuTi2S4 Modification
 in Comparison to the Thiospinel
;
_journal_name_full 'Inorganic Chemistry'
_journal_page_first 6473
_journal_page_last 6478
_journal_paper_doi 10.1021/ic0495113
_journal_volume 43
_journal_year 2004
_chemical_formula_sum 'Cu S4 Ti2'
_chemical_formula_weight 287.58
_chemical_name_systematic
; 
 ? 
;
_space_group_IT_number 166
_symmetry_cell_setting trigonal
_symmetry_space_group_name_Hall '-R 3 2"'
_symmetry_space_group_name_H-M 'R -3 m :H'
_atom_sites_solution_hydrogens geom
_atom_sites_solution_primary direct
_atom_sites_solution_secondary difmap
_audit_creation_method SHELXL-97
_cell_angle_alpha 90.00
_cell_angle_beta 90.00
_cell_angle_gamma 120.00
_cell_formula_units_Z 12
_cell_length_a 7.0242(4)
_cell_length_b 7.0242(4)
_cell_length_c 34.834(4)
_cell_measurement_temperature 293(2)
_cell_volume 1488.4(2)
_computing_structure_refinement 'SHELXL-97 (Sheldrick, 1997)'
_computing_structure_solution 'SHELXS-97 (Sheldrick, 1990)'
_diffrn_ambient_temperature 293(2)
_diffrn_measured_fraction_theta_full 0.804
_diffrn_measured_fraction_theta_max 0.804
_diffrn_radiation_monochromator graphite
_diffrn_radiation_source 'fine-focus sealed tube'
_diffrn_radiation_type MoK\a
_diffrn_radiation_wavelength 0.71073
_diffrn_reflns_av_R_equivalents 0.0357
_diffrn_reflns_av_sigmaI/netI 0.0306
_diffrn_reflns_limit_h_max 10
_diffrn_reflns_limit_h_min -6
_diffrn_reflns_limit_k_max 4
_diffrn_reflns_limit_k_min -10
_diffrn_reflns_limit_l_max 37
_diffrn_reflns_limit_l_min -36
_diffrn_reflns_number 2505
_diffrn_reflns_theta_full 33.15
_diffrn_reflns_theta_max 33.15
_diffrn_reflns_theta_min 3.40
_exptl_absorpt_coefficient_mu 8.891
_exptl_absorpt_correction_T_max 1.00
_exptl_absorpt_correction_T_min 0.86
_exptl_absorpt_correction_type sadabs
_exptl_crystal_colour black
_exptl_crystal_density_diffrn 3.850
_exptl_crystal_density_method 'not measured'
_exptl_crystal_description plate
_exptl_crystal_F_000 1644
_exptl_crystal_size_max 0.050
_exptl_crystal_size_mid 0.035
_exptl_crystal_size_min 0.030
_refine_diff_density_max 0.786
_refine_diff_density_min -0.893
_refine_diff_density_rms 0.173
_refine_ls_extinction_coef 0.00029(7)
_refine_ls_extinction_expression Fc^*^=kFc[1+0.001xFc^2^\l^3^/sin(2\q)]^-1/4^
_refine_ls_extinction_method SHELXL
_refine_ls_goodness_of_fit_ref 1.038
_refine_ls_hydrogen_treatment mixed
_refine_ls_matrix_type full
_refine_ls_number_parameters 36
_refine_ls_number_reflns 619
_refine_ls_number_restraints 0
_refine_ls_restrained_S_all 1.038
_refine_ls_R_factor_all 0.0392
_refine_ls_R_factor_gt 0.0322
_refine_ls_shift/su_max 0.001
_refine_ls_shift/su_mean 0.000
_refine_ls_structure_factor_coef Fsqd
_refine_ls_weighting_details 'calc w=1/[\s^2^(Fo^2^)+(0.0225P)^2^+14.3484P] where P=(Fo^2^+2Fc^2^)/3'
_refine_ls_weighting_scheme calc
_refine_ls_wR_factor_gt 0.0657
_refine_ls_wR_factor_ref 0.0686
_reflns_number_gt 528
_reflns_number_total 619
_reflns_threshold_expression >2sigma(I)
_cod_data_source_file ic0495113si20040414_120533.cif
_cod_data_source_block CuTi2S4_rhombohedral
_cod_original_sg_symbol_H-M 'R -3 m'
_cod_database_code 4311685

loop_
_symmetry_equiv_pos_as_xyz
'x, y, z'
'-y, x-y, z'
'-x+y, -x, z'
'y, x, -z'
'x-y, -y, -z'
'-x, -x+y, -z'
'x+2/3, y+1/3, z+1/3'
'-y+2/3, x-y+1/3, z+1/3'
'-x+y+2/3, -x+1/3, z+1/3'
'y+2/3, x+1/3, -z+1/3'
'x-y+2/3, -y+1/3, -z+1/3'
'-x+2/3, -x+y+1/3, -z+1/3'
'x+1/3, y+2/3, z+2/3'
'-y+1/3, x-y+2/3, z+2/3'
'-x+y+1/3, -x+2/3, z+2/3'
'y+1/3, x+2/3, -z+2/3'
'x-y+1/3, -y+2/3, -z+2/3'
'-x+1/3, -x+y+2/3, -z+2/3'
'-x, -y, -z'
'y, -x+y, -z'
'x-y, x, -z'
'-y, -x, z'
'-x+y, y, z'
'x, x-y, z'
'-x+2/3, -y+1/3, -z+1/3'
'y+2/3, -x+y+1/3, -z+1/3'
'x-y+2/3, x+1/3, -z+1/3'
'-y+2/3, -x+1/3, z+1/3'
'-x+y+2/3, y+1/3, z+1/3'
'x+2/3, x-y+1/3, z+1/3'
'-x+1/3, -y+2/3, -z+2/3'
'y+1/3, -x+y+2/3, -z+2/3'
'x-y+1/3, x+2/3, -z+2/3'
'-y+1/3, -x+2/3, z+2/3'
'-x+y+1/3, y+2/3, z+2/3'
'x+1/3, x-y+2/3, z+2/3'

loop_
_atom_site_label
_atom_site_type_symbol
_atom_site_fract_x
_atom_site_fract_y
_atom_site_fract_z
_atom_site_U_iso_or_equiv
_atom_site_adp_type
_atom_site_occupancy
_atom_site_symmetry_multiplicity
_atom_site_calc_flag
_atom_site_refinement_flags
_atom_site_disorder_assembly
_atom_site_disorder_group
Cu1 Cu 0.0000 0.0000 0.18759(3) 0.0120(3) Uani 1 6 d S . .
Cu2 Cu 0.0000 0.0000 0.35449(3) 0.0116(2) Uani 1 6 d S . .
Ti1 Ti 0.0000 0.0000 0.0000 0.0142(5) Uani 1 12 d S . .
Ti2 Ti 0.0000 0.0000 0.5000 0.0218(5) Uani 1 12 d S . .
Ti3 Ti 0.34224(11) 0.17112(6) 0.08568(3) 0.0101(2) Uani 1 2 d S . .
S1 S 0.0000 0.0000 0.12320(6) 0.0078(4) Uani 1 6 d S . .
S2 S 0.0000 0.0000 0.28892(6) 0.0087(4) Uani 1 6 d S . .
S3 S 0.15702(8) 0.31404(15) 0.04234(4) 0.0083(2) Uani 1 2 d S . .
S4 S 0.16020(8) 0.32040(16) 0.45437(4) 0.0097(2) Uani 1 2 d S . .

loop_
_atom_site_aniso_label
_atom_site_aniso_U_11
_atom_site_aniso_U_22
_atom_site_aniso_U_33
_atom_site_aniso_U_23
_atom_site_aniso_U_13
_atom_site_aniso_U_12
Cu1 0.0138(3) 0.0138(3) 0.0083(7) 0.000 0.000 0.00690(14)
Cu2 0.0124(3) 0.0124(3) 0.0099(7) 0.000 0.000 0.00621(13)
Ti1 0.0138(5) 0.0138(5) 0.0149(14) 0.000 0.000 0.0069(3)
Ti2 0.0238(7) 0.0238(7) 0.0179(17) 0.000 0.000 0.0119(3)
Ti3 0.0102(3) 0.0108(2) 0.0093(6) -0.00010(14) -0.0002(3) 0.00509(16)
S1 0.0084(4) 0.0084(4) 0.0064(12) 0.000 0.000 0.0042(2)
S2 0.0101(4) 0.0101(4) 0.0058(12) 0.000 0.000 0.0050(2)
S3 0.0095(3) 0.0078(4) 0.0070(7) 0.0004(3) 0.00021(17) 0.0039(2)
S4 0.0099(3) 0.0093(4) 0.0098(7) 0.0002(4) 0.00010(18) 0.0047(2)

loop_
_atom_type_symbol
_atom_type_description
_atom_type_scat_dispersion_real
_atom_type_scat_dispersion_imag
_atom_type_scat_source
S S 0.1246 0.1234 'International Tables Vol C Tables 4.2.6.8 and 6.1.1.4'
Ti Ti 0.2776 0.4457 'International Tables Vol C Tables 4.2.6.8 and 6.1.1.4'
Cu Cu 0.3201 1.2651 'International Tables Vol C Tables 4.2.6.8 and 6.1.1.4'

loop_
_geom_angle_atom_site_label_1
_geom_angle_atom_site_label_2
_geom_angle_atom_site_label_3
_geom_angle
_geom_angle_site_symmetry_1
_geom_angle_site_symmetry_3
_geom_angle_publ_flag
S1 Cu1 S4 112.22(4) . 31 ?
S1 Cu1 S4 112.22(4) . 32_445 ?
S4 Cu1 S4 106.58(4) 31 32_445 ?
S1 Cu1 S4 112.22(4) . 33_545 ?
S4 Cu1 S4 106.58(4) 31 33_545 ?
S4 Cu1 S4 106.58(4) 32_445 33_545 ?
S1 Cu1 Ti3 136.67(2) . 25 ?
S4 Cu1 Ti3 53.65(3) 31 25 ?
S4 Cu1 Ti3 111.10(6) 32_445 25 ?
S4 Cu1 Ti3 53.65(3) 33_545 25 ?
S1 Cu1 Ti3 136.67(2) . 27_445 ?
S4 Cu1 Ti3 111.10(6) 31 27_445 ?
S4 Cu1 Ti3 53.65(3) 32_445 27_445 ?
S4 Cu1 Ti3 53.65(3) 33_545 27_445 ?
Ti3 Cu1 Ti3 72.92(4) 25 27_445 ?
S1 Cu1 Ti3 136.67(2) . 26_455 ?
S4 Cu1 Ti3 53.65(3) 31 26_455 ?
S4 Cu1 Ti3 53.65(3) 32_445 26_455 ?
S4 Cu1 Ti3 111.10(6) 33_545 26_455 ?
Ti3 Cu1 Ti3 72.92(4) 25 26_455 ?
Ti3 Cu1 Ti3 72.92(4) 27_445 26_455 ?
S3 Cu2 S3 109.95(4) 8 7_445 ?
S3 Cu2 S3 109.95(4) 8 9_455 ?
S3 Cu2 S3 109.95(4) 7_445 9_455 ?
S3 Cu2 S2 108.98(4) 8 . ?
S3 Cu2 S2 108.98(4) 7_445 . ?
S3 Cu2 S2 108.98(4) 9_455 . ?
S3 Ti1 S3 180.00(5) 19 . ?
S3 Ti1 S3 86.55(4) 19 21 ?
S3 Ti1 S3 93.45(4) . 21 ?
S3 Ti1 S3 86.55(4) 19 20 ?
S3 Ti1 S3 93.45(4) . 20 ?
S3 Ti1 S3 86.55(4) 21 20 ?
S3 Ti1 S3 93.45(4) 19 3 ?
S3 Ti1 S3 86.55(4) . 3 ?
S3 Ti1 S3 180.00(5) 21 3 ?
S3 Ti1 S3 93.45(4) 20 3 ?
S3 Ti1 S3 93.45(4) 19 2 ?
S3 Ti1 S3 86.55(4) . 2 ?
S3 Ti1 S3 93.45(4) 21 2 ?
S3 Ti1 S3 180.00(5) 20 2 ?
S3 Ti1 S3 86.55(4) 3 2 ?
S4 Ti2 S4 180.0 20_556 2 ?
S4 Ti2 S4 84.31(4) 20_556 21_556 ?
S4 Ti2 S4 95.69(4) 2 21_556 ?
S4 Ti2 S4 95.69(4) 20_556 3 ?
S4 Ti2 S4 84.31(4) 2 3 ?
S4 Ti2 S4 180.00(4) 21_556 3 ?
S4 Ti2 S4 95.69(4) 20_556 . ?
S4 Ti2 S4 84.31(4) 2 . ?
S4 Ti2 S4 95.69(4) 21_556 . ?
S4 Ti2 S4 84.31(4) 3 . ?
S4 Ti2 S4 84.31(4) 20_556 19_556 ?
S4 Ti2 S4 95.69(4) 2 19_556 ?
S4 Ti2 S4 84.31(4) 21_556 19_556 ?
S4 Ti2 S4 95.69(4) 3 19_556 ?
S4 Ti2 S4 180.00(4) . 19_556 ?
S4 Ti3 S4 99.75(6) 15_554 13_544 ?
S4 Ti3 S2 89.55(4) 15_554 25 ?
S4 Ti3 S2 89.55(4) 13_544 25 ?
S4 Ti3 S1 93.00(4) 15_554 . ?
S4 Ti3 S1 93.00(4) 13_544 . ?
S2 Ti3 S1 176.05(7) 25 . ?
S4 Ti3 S3 171.41(4) 15_554 3 ?
S4 Ti3 S3 88.83(3) 13_544 3 ?
S2 Ti3 S3 90.50(4) 25 3 ?
S1 Ti3 S3 86.53(4) . 3 ?
S4 Ti3 S3 88.83(3) 15_554 . ?
S4 Ti3 S3 171.41(4) 13_544 . ?
S2 Ti3 S3 90.50(4) 25 . ?
S1 Ti3 S3 86.53(4) . . ?
S3 Ti3 S3 82.58(5) 3 . ?
S4 Ti3 Cu1 50.19(3) 15_554 25 ?
S4 Ti3 Cu1 50.19(3) 13_544 25 ?
S2 Ti3 Cu1 82.74(5) 25 25 ?
S1 Ti3 Cu1 101.21(5) . 25 ?
S3 Ti3 Cu1 138.28(3) 3 25 ?
S3 Ti3 Cu1 138.28(3) . 25 ?
Cu1 S1 Ti3 122.12(4) . 3 ?
Cu1 S1 Ti3 122.12(4) . . ?
Ti3 S1 Ti3 94.36(6) 3 . ?
Cu1 S1 Ti3 122.12(4) . 2 ?
Ti3 S1 Ti3 94.36(6) 3 2 ?
Ti3 S1 Ti3 94.36(6) . 2 ?
Cu2 S2 Ti3 126.07(4) . 27_445 ?
Cu2 S2 Ti3 126.07(4) . 25 ?
Ti3 S2 Ti3 88.86(6) 27_445 25 ?
Cu2 S2 Ti3 126.07(4) . 26_455 ?
Ti3 S2 Ti3 88.86(6) 27_445 26_455 ?
Ti3 S2 Ti3 88.86(6) 25 26_455 ?
Cu2 S3 Ti1 123.35(6) 13_554 . ?
Cu2 S3 Ti3 121.59(3) 13_554 2 ?
Ti1 S3 Ti3 95.37(3) . 2 ?
Cu2 S3 Ti3 121.59(3) 13_554 . ?
Ti1 S3 Ti3 95.37(3) . . ?
Ti3 S3 Ti3 91.96(5) 2 . ?
Cu1 S4 Ti3 76.16(4) 31 8 ?
Cu1 S4 Ti3 76.16(4) 31 7_455 ?
Ti3 S4 Ti3 91.52(5) 8 7_455 ?
Cu1 S4 Ti2 118.58(6) 31 . ?
Ti3 S4 Ti2 133.63(2) 8 . ?
Ti3 S4 Ti2 133.63(2) 7_455 . ?

loop_
_geom_bond_atom_site_label_1
_geom_bond_atom_site_label_2
_geom_bond_distance
_geom_bond_site_symmetry_2
_geom_bond_publ_flag
Cu1 S1 2.243(2) . ?
Cu1 S4 2.2754(11) 31 ?
Cu1 S4 2.2754(11) 32_445 ?
Cu1 S4 2.2754(11) 33_545 ?
Cu1 Ti3 2.8762(12) 25 ?
Cu1 Ti3 2.8762(12) 27_445 ?
Cu1 Ti3 2.8762(12) 26_455 ?
Cu2 S3 2.2684(10) 8 ?
Cu2 S3 2.2684(10) 7_445 ?
Cu2 S3 2.2685(10) 9_455 ?
Cu2 S2 2.284(2) . ?
Ti1 S3 2.4134(11) 19 ?
Ti1 S3 2.4134(11) . ?
Ti1 S3 2.4134(11) 21 ?
Ti1 S3 2.4134(11) 20 ?
Ti1 S3 2.4134(11) 3 ?
Ti1 S3 2.4134(11) 2 ?
Ti2 S4 2.5150(11) 20_556 ?
Ti2 S4 2.5150(11) 2 ?
Ti2 S4 2.5150(11) 21_556 ?
Ti2 S4 2.5150(11) 3 ?
Ti2 S4 2.5150(11) . ?
Ti2 S4 2.5150(11) 19_556 ?
Ti3 S4 2.3856(9) 15_554 ?
Ti3 S4 2.3856(9) 13_544 ?
Ti3 S2 2.4415(15) 25 ?
Ti3 S1 2.4581(13) . ?
Ti3 S3 2.5073(10) 3 ?
Ti3 S3 2.5073(10) . ?
Ti3 Cu1 2.8762(12) 25 ?
S1 Ti3 2.4581(13) 3 ?
S1 Ti3 2.4581(13) 2 ?
S2 Ti3 2.4415(15) 27_445 ?
S2 Ti3 2.4415(15) 25 ?
S2 Ti3 2.4416(15) 26_455 ?
S3 Cu2 2.2684(10) 13_554 ?
S3 Ti3 2.5073(10) 2 ?
S4 Cu1 2.2754(11) 31 ?
S4 Ti3 2.3856(9) 8 ?
S4 Ti3 2.3856(9) 7_455 ?
